data_7234818
loop_
_publ_author_name
'Ghosh, Kousik'
'Sil, Sayantan'
'Ray, Partha Pratim'
'Ortega-Castro, Joaqu\'in'
'Frontera, Antonio'
'Chattopadhyay, Shouvik'

_publ_section_title
;
 Photosensitive Schottky barrier diode behavior of a semiconducting
 Co(iii)--Na complex with a compartmental Schiff base ligand
;
_journal_issue 60
_journal_name_full 'RSC Advances'
_journal_page_first 34710
_journal_paper_doi 10.1039/C9RA06354D
_journal_volume 9
_journal_year 2019
_chemical_formula_moiety 'C21 H22 Br2 Co N8 Na O4'
_chemical_formula_sum 'C21 H22 Br2 Co N8 Na O4'
_chemical_formula_weight 692.19
_space_group_crystal_system monoclinic
_space_group_IT_number 14
_space_group_name_Hall '-P 2ybc'
_space_group_name_H-M_alt 'P 1 21/c 1'
_symmetry_space_group_name_Hall '-P 2ybc'
_symmetry_space_group_name_H-M 'P 1 21/c 1'
_atom_sites_solution_hydrogens geom
_audit_creation_method SHELXL-2018/1
_audit_update_record
;
2019-06-19 deposited with the CCDC.    2019-10-01 downloaded from the CCDC.
;
_cell_angle_alpha 90
_cell_angle_beta 109.8620(10)
_cell_angle_gamma 90
_cell_formula_units_Z 4
_cell_length_a 13.0298(3)
_cell_length_b 27.8366(7)
_cell_length_c 9.0204(2)
_cell_measurement_reflns_used 3999
_cell_measurement_temperature 296(2)
_cell_measurement_theta_max 26.38
_cell_measurement_theta_min 2.5
_cell_volume 3077.12(13)
_computing_structure_refinement 'SHELXL-2018/1 (Sheldrick, 2018)'
_diffrn_ambient_temperature 296(2)
_diffrn_measured_fraction_theta_full 0.999
_diffrn_measured_fraction_theta_max 0.993
_diffrn_measurement_device_type 'BRUKER SMART APEX II diffractometer'
_diffrn_radiation_type MoK\a
_diffrn_radiation_wavelength 0.71073
_diffrn_reflns_av_R_equivalents 0.0440
_diffrn_reflns_av_unetI/netI 0.0436
_diffrn_reflns_Laue_measured_fraction_full 0.999
_diffrn_reflns_Laue_measured_fraction_max 0.993
_diffrn_reflns_limit_h_max 15
_diffrn_reflns_limit_h_min -15
_diffrn_reflns_limit_k_max 33
_diffrn_reflns_limit_k_min -33
_diffrn_reflns_limit_l_max 10
_diffrn_reflns_limit_l_min -10
_diffrn_reflns_number 45110
_diffrn_reflns_point_group_measured_fraction_full 0.999
_diffrn_reflns_point_group_measured_fraction_max 0.993
_diffrn_reflns_theta_full 25.242
_diffrn_reflns_theta_max 25.569
_diffrn_reflns_theta_min 1.662
_exptl_absorpt_coefficient_mu 3.207
_exptl_absorpt_correction_T_max 0.895
_exptl_absorpt_correction_T_min 0.865
_exptl_absorpt_correction_type multi-scan
_exptl_absorpt_process_details SADABS
_exptl_crystal_colour BROWN
_exptl_crystal_density_diffrn 1.494
_exptl_crystal_description BLOCK
_exptl_crystal_F_000 1376
_exptl_crystal_size_max 0.3
_exptl_crystal_size_mid 0.2
_exptl_crystal_size_min 0.2
_refine_diff_density_max 0.396
_refine_diff_density_min -0.563
_refine_diff_density_rms 0.061
_refine_ls_extinction_method none
_refine_ls_goodness_of_fit_ref 0.997
_refine_ls_hydrogen_treatment constr
_refine_ls_matrix_type full
_refine_ls_number_parameters 334
_refine_ls_number_reflns 5725
_refine_ls_number_restraints 0
_refine_ls_restrained_S_all 0.997
_refine_ls_R_factor_all 0.0680
_refine_ls_R_factor_gt 0.0382
_refine_ls_shift/su_max 0.000
_refine_ls_shift/su_mean 0.000
_refine_ls_structure_factor_coef Fsqd
_refine_ls_weighting_details 'w=1/[\s^2^(Fo^2^)+(0.0465P)^2^] where P=(Fo^2^+2Fc^2^)/3'
_refine_ls_weighting_scheme calc
_refine_ls_wR_factor_gt 0.0834
_refine_ls_wR_factor_ref 0.0903
_reflns_Friedel_coverage 0.000
_reflns_number_gt 3824
_reflns_number_total 5725
_reflns_threshold_expression 'I > 2\s(I)'
_cod_data_source_file c9ra06354d2.cif
_cod_data_source_block shelx
_cod_depositor_comments
;
The following automatic conversions were performed:

'_exptl_absorpt_correction_type' value 'MULTI-SCAN' changed to
'multi-scan' according to
/home/data/users/saulius/crontab/automatic-downloads/rss-feeds/RSC/lib/dictionaries/cif_core.dic
dictionary named 'cif_core.dic' version 2.4.2 from 2011-04-26.

Automatic conversion script
Id: cif_fix_values 4973 2017-02-22 13:04:09Z antanas 
;
_cod_database_code 7234818
_shelx_shelxl_version_number 2018/1
_shelx_space_group_comment
;
The symmetry employed for this shelxl refinement is uniquely defined
by the following loop, which should always be used as a source of
symmetry information in preference to the above space-group names.
They are only intended as comments.
;
_platon_squeeze_void_probe_radius 1.20

loop_
_space_group_symop_operation_xyz
'x, y, z'
'-x, y+1/2, -z+1/2'
'-x, -y, -z'
'x, -y-1/2, z-1/2'

loop_
_atom_site_label
_atom_site_type_symbol
_atom_site_fract_x
_atom_site_fract_y
_atom_site_fract_z
_atom_site_U_iso_or_equiv
_atom_site_adp_type
_atom_site_occupancy
_atom_site_site_symmetry_order
_atom_site_calc_flag
_atom_site_refinement_flags_posn
_atom_site_refinement_flags_adp
Br1 Br 0.20722(3) 0.15297(2) 0.94085(4) 0.06890(15) Uani 1 1 d . .
Br2 Br -0.81403(3) 0.18777(2) 0.45089(5) 0.07292(15) Uani 1 1 d . .
Co1 Co -0.31821(3) 0.11678(2) 0.32587(4) 0.03629(13) Uani 1 1 d . .
Na1 Na -0.29408(10) 0.24034(4) 0.33230(14) 0.0486(3) Uani 1 1 d . .
O4 O -0.09632(17) 0.24177(8) 0.4846(3) 0.0502(6) Uani 1 1 d . .
O1 O -0.41089(16) 0.17222(7) 0.2739(2) 0.0393(5) Uani 1 1 d . .
N1 N -0.4420(2) 0.07479(8) 0.2619(3) 0.0398(6) Uani 1 1 d . .
O2 O -0.20507(16) 0.16364(7) 0.3823(2) 0.0397(5) Uani 1 1 d . .
N3 N -0.3233(2) 0.11714(10) 0.5418(3) 0.0435(7) Uani 1 1 d . .
N2 N -0.2135(2) 0.06522(8) 0.3866(3) 0.0426(6) Uani 1 1 d . .
O3 O -0.48585(17) 0.25790(7) 0.3015(3) 0.0536(6) Uani 1 1 d . .
C17 C 0.0785(2) 0.15404(13) 0.7601(4) 0.0474(9) Uani 1 1 d . .
C18 C 0.0398(2) 0.19861(12) 0.6915(4) 0.0450(8) Uani 1 1 d . .
H18 H 0.077737 0.226536 0.733635 0.054 Uiso 1 1 calc R U
C19 C -0.0531(3) 0.20118(11) 0.5634(4) 0.0395(8) Uani 1 1 d . .
C11 C -0.2343(3) 0.01793(11) 0.3104(4) 0.0520(9) Uani 1 1 d . .
H11A H -0.176564 -0.003870 0.368491 0.062 Uiso 1 1 calc R U
H11B H -0.231684 0.020862 0.204620 0.062 Uiso 1 1 calc R U
C10 C -0.3442(3) -0.00380(11) 0.3008(4) 0.0488(9) Uani 1 1 d . .
C12 C -0.3520(3) -0.00941(12) 0.4654(4) 0.0635(10) Uani 1 1 d . .
H12A H -0.292811 -0.029055 0.529024 0.095 Uiso 1 1 calc R U
H12B H -0.347845 0.021650 0.513387 0.095 Uiso 1 1 calc R U
H12C H -0.420098 -0.024335 0.457184 0.095 Uiso 1 1 calc R U
C9 C -0.4357(3) 0.02690(11) 0.1963(4) 0.0511(9) Uani 1 1 d . .
H9A H -0.426085 0.030701 0.094953 0.061 Uiso 1 1 calc R U
H9B H -0.504343 0.010329 0.178598 0.061 Uiso 1 1 calc R U
C8 C -0.5343(3) 0.08683(11) 0.2724(3) 0.0450(8) Uani 1 1 d . .
H8 H -0.587476 0.063039 0.251387 0.054 Uiso 1 1 calc R U
C6 C -0.5637(2) 0.13342(11) 0.3135(3) 0.0406(8) Uani 1 1 d . .
C7 C -0.5032(2) 0.17420(11) 0.3033(3) 0.0386(8) Uani 1 1 d . .
C2 C -0.5457(3) 0.21953(11) 0.3241(4) 0.0427(8) Uani 1 1 d . .
C3 C -0.6372(3) 0.22336(12) 0.3658(4) 0.0485(9) Uani 1 1 d . .
H3 H -0.662375 0.253372 0.383085 0.058 Uiso 1 1 calc R U
C4 C -0.6919(2) 0.18195(13) 0.3818(4) 0.0464(8) Uani 1 1 d . .
C5 C -0.6596(2) 0.13795(13) 0.3530(4) 0.0491(9) Uani 1 1 d . .
H5 H -0.699849 0.110884 0.358949 0.059 Uiso 1 1 calc R U
C1 C -0.5264(3) 0.30505(11) 0.3138(4) 0.0649(11) Uani 1 1 d . .
H1A H -0.478163 0.328635 0.295786 0.097 Uiso 1 1 calc R U
H1B H -0.597829 0.308729 0.236466 0.097 Uiso 1 1 calc R U
H1C H -0.530409 0.309384 0.417237 0.097 Uiso 1 1 calc R U
C13 C -0.3513(3) -0.05320(12) 0.2227(5) 0.0729(12) Uani 1 1 d . .
H13A H -0.293689 -0.073387 0.287230 0.109 Uiso 1 1 calc R U
H13B H -0.420528 -0.067623 0.211044 0.109 Uiso 1 1 calc R U
H13C H -0.344164 -0.049500 0.120797 0.109 Uiso 1 1 calc R U
C14 C -0.1193(3) 0.07066(11) 0.4934(4) 0.0472(8) Uani 1 1 d . .
H14 H -0.077696 0.043022 0.526377 0.057 Uiso 1 1 calc R U
C15 C -0.0715(2) 0.11485(11) 0.5672(4) 0.0406(8) Uani 1 1 d . .
C16 C 0.0267(3) 0.11283(12) 0.6991(4) 0.0493(9) Uani 1 1 d . .
H16 H 0.054904 0.083391 0.743026 0.059 Uiso 1 1 calc R U
C20 C -0.1137(2) 0.15899(11) 0.5010(4) 0.0363(7) Uani 1 1 d . .
C21 C -0.0383(3) 0.28571(12) 0.5383(4) 0.0683(11) Uani 1 1 d . .
H21A H -0.076802 0.311797 0.473451 0.102 Uiso 1 1 calc R U
H21B H -0.032735 0.291457 0.645675 0.102 Uiso 1 1 calc R U
H21C H 0.033520 0.283319 0.531662 0.102 Uiso 1 1 calc R U
N4 N -0.3096(2) 0.15566(11) 0.6040(3) 0.0445(7) Uani 1 1 d . .
N5 N -0.2959(3) 0.19243(12) 0.6658(4) 0.0708(9) Uani 1 1 d . .
N6 N -0.2779(3) 0.30963(13) 0.5244(4) 0.0735(10) Uani 1 1 d . .
N7 N -0.2949(2) 0.34651(12) 0.5677(3) 0.0478(7) Uani 1 1 d . .
N8 N -0.3137(2) 0.38527(10) 0.6100(3) 0.0511(7) Uani 1 1 d . .

loop_
_atom_site_aniso_label
_atom_site_aniso_U_11
_atom_site_aniso_U_22
_atom_site_aniso_U_33
_atom_site_aniso_U_23
_atom_site_aniso_U_13
_atom_site_aniso_U_12
Br1 0.0527(2) 0.0670(3) 0.0694(3) -0.0048(2) -0.0021(2) 0.0054(2)
Br2 0.0554(3) 0.0813(3) 0.0940(3) 0.0209(2) 0.0409(2) 0.0185(2)
Co1 0.0428(3) 0.0266(3) 0.0405(2) -0.00413(19) 0.0155(2) -0.00051(19)
Na1 0.0541(8) 0.0323(8) 0.0600(8) 0.0071(6) 0.0202(7) 0.0014(6)
O4 0.0518(14) 0.0312(14) 0.0617(15) 0.0003(11) 0.0117(12) -0.0070(11)
O1 0.0432(13) 0.0289(12) 0.0481(13) 0.0007(10) 0.0186(11) 0.0038(10)
N1 0.0445(17) 0.0285(15) 0.0448(15) -0.0067(12) 0.0131(13) -0.0029(12)
O2 0.0439(13) 0.0266(12) 0.0478(13) 0.0021(10) 0.0146(11) 0.0009(10)
N3 0.0560(18) 0.0290(16) 0.0474(16) -0.0036(14) 0.0200(14) -0.0031(13)
N2 0.0498(17) 0.0263(16) 0.0531(17) -0.0081(13) 0.0195(14) -0.0031(13)
O3 0.0562(15) 0.0291(14) 0.0800(17) 0.0040(12) 0.0290(13) 0.0051(11)
C17 0.039(2) 0.049(2) 0.051(2) -0.0026(18) 0.0113(16) 0.0057(17)
C18 0.045(2) 0.039(2) 0.053(2) -0.0126(17) 0.0189(18) -0.0075(17)
C19 0.046(2) 0.029(2) 0.047(2) -0.0012(16) 0.0209(17) 0.0009(16)
C11 0.062(2) 0.031(2) 0.065(2) -0.0093(17) 0.0240(19) 0.0038(17)
C10 0.061(2) 0.0244(19) 0.061(2) -0.0115(16) 0.0204(19) -0.0042(16)
C12 0.082(3) 0.039(2) 0.073(3) 0.0024(19) 0.030(2) -0.0039(19)
C9 0.057(2) 0.036(2) 0.057(2) -0.0164(17) 0.0164(18) -0.0091(17)
C8 0.049(2) 0.034(2) 0.050(2) -0.0031(16) 0.0151(17) -0.0091(16)
C6 0.043(2) 0.032(2) 0.045(2) 0.0010(15) 0.0129(16) 0.0018(16)
C7 0.0404(19) 0.032(2) 0.0408(19) 0.0039(15) 0.0105(15) 0.0063(15)
C2 0.047(2) 0.032(2) 0.047(2) 0.0061(15) 0.0129(17) 0.0049(16)
C3 0.048(2) 0.042(2) 0.057(2) 0.0053(17) 0.0195(18) 0.0153(17)
C4 0.039(2) 0.053(2) 0.049(2) 0.0139(17) 0.0167(16) 0.0072(17)
C5 0.042(2) 0.048(2) 0.055(2) 0.0102(18) 0.0134(17) 0.0017(17)
C1 0.070(3) 0.033(2) 0.090(3) 0.005(2) 0.025(2) 0.0135(18)
C13 0.083(3) 0.033(2) 0.098(3) -0.024(2) 0.026(2) -0.007(2)
C14 0.051(2) 0.032(2) 0.058(2) 0.0022(17) 0.0178(18) 0.0100(17)
C15 0.0385(19) 0.033(2) 0.051(2) -0.0016(16) 0.0157(16) 0.0034(15)
C16 0.047(2) 0.038(2) 0.059(2) 0.0026(17) 0.0142(18) 0.0073(17)
C20 0.0372(19) 0.034(2) 0.0418(19) -0.0007(15) 0.0186(16) 0.0024(15)
C21 0.075(3) 0.037(2) 0.085(3) 0.005(2) 0.018(2) -0.018(2)
N4 0.0543(18) 0.043(2) 0.0401(16) 0.0006(15) 0.0207(14) -0.0002(15)
N5 0.105(3) 0.051(2) 0.064(2) -0.0234(18) 0.0386(19) -0.0082(19)
N6 0.091(3) 0.071(3) 0.061(2) -0.0164(19) 0.0302(19) 0.011(2)
N7 0.0510(18) 0.055(2) 0.0403(17) 0.0008(16) 0.0192(14) -0.0010(16)
N8 0.067(2) 0.0380(18) 0.0517(18) 0.0024(15) 0.0241(15) 0.0009(15)

loop_
_atom_type_symbol
_atom_type_description
_atom_type_scat_dispersion_real
_atom_type_scat_dispersion_imag
_atom_type_scat_source
C C 0.0033 0.0016 'International Tables Vol C Tables 4.2.6.8 and 6.1.1.4'
H H 0.0000 0.0000 'International Tables Vol C Tables 4.2.6.8 and 6.1.1.4'
N N 0.0061 0.0033 'International Tables Vol C Tables 4.2.6.8 and 6.1.1.4'
O O 0.0106 0.0060 'International Tables Vol C Tables 4.2.6.8 and 6.1.1.4'
Na Na 0.0362 0.0249 'International Tables Vol C Tables 4.2.6.8 and 6.1.1.4'
Co Co 0.3494 0.9721 'International Tables Vol C Tables 4.2.6.8 and 6.1.1.4'
Br Br -0.2901 2.4595 'International Tables Vol C Tables 4.2.6.8 and 6.1.1.4'

loop_
_geom_angle_atom_site_label_1
_geom_angle_atom_site_label_2
_geom_angle_atom_site_label_3
_geom_angle
_geom_angle_site_symmetry_1
_geom_angle_site_symmetry_3
O2 Co1 N1 174.32(10) . .
O2 Co1 O1 83.11(8) . .
N1 Co1 O1 91.23(10) . .
O2 Co1 N2 91.44(10) . .
N1 Co1 N2 94.23(11) . .
O1 Co1 N2 174.50(10) . .
O2 Co1 N8 90.21(10) . 4_565
N1 Co1 N8 89.39(11) . 4_565
O1 Co1 N8 90.56(10) . 4_565
N2 Co1 N8 90.18(11) . 4_565
O2 Co1 N3 90.87(10) . .
N1 Co1 N3 89.62(10) . .
O1 Co1 N3 90.43(9) . .
N2 Co1 N3 88.93(10) . .
N8 Co1 N3 178.62(12) 4_565 .
O2 Co1 Na1 41.85(6) . .
N1 Co1 Na1 132.49(8) . .
O1 Co1 Na1 41.27(6) . .
N2 Co1 Na1 133.28(8) . .
N8 Co1 Na1 90.71(9) 4_565 .
N3 Co1 Na1 90.67(8) . .
O1 Na1 N5 127.99(11) . 4_565
O1 Na1 O2 64.13(7) . .
N5 Na1 O2 135.64(10) 4_565 .
O1 Na1 O3 65.49(7) . .
N5 Na1 O3 88.88(10) 4_565 .
O2 Na1 O3 127.16(8) . .
O1 Na1 O4 127.14(8) . .
N5 Na1 O4 97.03(10) 4_565 .
O2 Na1 O4 64.16(7) . .
O3 Na1 O4 152.01(9) . .
O1 Na1 N6 130.71(10) . .
N5 Na1 N6 79.41(11) 4_565 .
O2 Na1 N6 128.44(10) . .
O3 Na1 N6 76.93(10) . .
O4 Na1 N6 77.33(10) . .
O1 Na1 Co1 32.15(5) . .
N5 Na1 Co1 141.87(9) 4_565 .
O2 Na1 Co1 31.98(5) . .
O3 Na1 Co1 96.46(6) . .
O4 Na1 Co1 95.57(6) . .
N6 Na1 Co1 138.59(9) . .
C19 O4 C21 117.3(3) . .
C19 O4 Na1 116.62(18) . .
C21 O4 Na1 122.1(2) . .
C7 O1 Co1 121.78(18) . .
C7 O1 Na1 118.80(17) . .
Co1 O1 Na1 106.58(9) . .
C8 N1 C9 116.6(2) . .
C8 N1 Co1 122.2(2) . .
C9 N1 Co1 121.2(2) . .
C20 O2 Co1 123.86(18) . .
C20 O2 Na1 119.27(18) . .
Co1 O2 Na1 106.18(9) . .
N4 N3 Co1 114.8(2) . .
C14 N2 C11 115.7(3) . .
C14 N2 Co1 121.9(2) . .
C11 N2 Co1 122.3(2) . .
C2 O3 C1 117.1(2) . .
C2 O3 Na1 115.60(18) . .
C1 O3 Na1 123.96(19) . .
C16 C17 C18 121.2(3) . .
C16 C17 Br1 120.6(3) . .
C18 C17 Br1 118.2(3) . .
C19 C18 C17 120.2(3) . .
C19 C18 H18 119.9 . .
C17 C18 H18 119.9 . .
O4 C19 C18 125.6(3) . .
O4 C19 C20 113.9(3) . .
C18 C19 C20 120.5(3) . .
N2 C11 C10 113.7(2) . .
N2 C11 H11A 108.8 . .
C10 C11 H11A 108.8 . .
N2 C11 H11B 108.8 . .
C10 C11 H11B 108.8 . .
H11A C11 H11B 107.7 . .
C9 C10 C11 109.7(3) . .
C9 C10 C12 111.4(3) . .
C11 C10 C12 110.8(3) . .
C9 C10 C13 108.0(3) . .
C11 C10 C13 106.9(3) . .
C12 C10 C13 109.9(3) . .
C10 C12 H12A 109.5 . .
C10 C12 H12B 109.5 . .
H12A C12 H12B 109.5 . .
C10 C12 H12C 109.5 . .
H12A C12 H12C 109.5 . .
H12B C12 H12C 109.5 . .
N1 C9 C10 113.7(2) . .
N1 C9 H9A 108.8 . .
C10 C9 H9A 108.8 . .
N1 C9 H9B 108.8 . .
C10 C9 H9B 108.8 . .
H9A C9 H9B 107.7 . .
N1 C8 C6 126.4(3) . .
N1 C8 H8 116.8 . .
C6 C8 H8 116.8 . .
C7 C6 C5 120.5(3) . .
C7 C6 C8 120.6(3) . .
C5 C6 C8 118.7(3) . .
O1 C7 C6 123.4(3) . .
O1 C7 C2 119.3(3) . .
C6 C7 C2 117.3(3) . .
C3 C2 O3 124.7(3) . .
C3 C2 C7 121.4(3) . .
O3 C2 C7 113.9(3) . .
C2 C3 C4 119.3(3) . .
C2 C3 H3 120.4 . .
C4 C3 H3 120.4 . .
C5 C4 C3 122.0(3) . .
C5 C4 Br2 119.4(3) . .
C3 C4 Br2 118.6(3) . .
C4 C5 C6 119.3(3) . .
C4 C5 H5 120.4 . .
C6 C5 H5 120.4 . .
O3 C1 H1A 109.5 . .
O3 C1 H1B 109.5 . .
H1A C1 H1B 109.5 . .
O3 C1 H1C 109.5 . .
H1A C1 H1C 109.5 . .
H1B C1 H1C 109.5 . .
C10 C13 H13A 109.5 . .
C10 C13 H13B 109.5 . .
H13A C13 H13B 109.5 . .
C10 C13 H13C 109.5 . .
H13A C13 H13C 109.5 . .
H13B C13 H13C 109.5 . .
N2 C14 C15 127.0(3) . .
N2 C14 H14 116.5 . .
C15 C14 H14 116.5 . .
C20 C15 C16 120.3(3) . .
C20 C15 C14 120.7(3) . .
C16 C15 C14 118.6(3) . .
C17 C16 C15 119.4(3) . .
C17 C16 H16 120.3 . .
C15 C16 H16 120.3 . .
O2 C20 C15 123.6(3) . .
O2 C20 C19 118.1(3) . .
C15 C20 C19 118.2(3) . .
O4 C21 H21A 109.5 . .
O4 C21 H21B 109.5 . .
H21A C21 H21B 109.5 . .
O4 C21 H21C 109.5 . .
H21A C21 H21C 109.5 . .
H21B C21 H21C 109.5 . .
N5 N4 N3 179.1(3) . .
N4 N5 Na1 165.1(3) . 4_566
N7 N6 Na1 157.9(3) . .
N6 N7 N8 178.7(4) . .
N7 N8 Co1 111.5(2) . 4_566

loop_
_geom_bond_atom_site_label_1
_geom_bond_atom_site_label_2
_geom_bond_distance
_geom_bond_site_symmetry_2
Br1 C17 1.901(3) .
Br2 C4 1.904(3) .
Co1 O2 1.9036(19) .
Co1 N1 1.916(2) .
Co1 O1 1.9169(19) .
Co1 N2 1.927(3) .
Co1 N8 1.969(3) 4_565
Co1 N3 1.971(3) .
Co1 Na1 3.4523(12) .
Na1 O1 2.376(2) .
Na1 N5 2.395(3) 4_565
Na1 O2 2.398(2) .
Na1 O3 2.467(2) .
Na1 O4 2.475(2) .
Na1 N6 2.553(4) .
O4 C19 1.352(4) .
O4 C21 1.433(4) .
O1 C7 1.317(3) .
N1 C8 1.283(3) .
N1 C9 1.472(4) .
O2 C20 1.309(3) .
N3 N4 1.195(3) .
N2 C14 1.286(4) .
N2 C11 1.467(4) .
O3 C2 1.378(4) .
O3 C1 1.433(4) .
C17 C16 1.350(4) .
C17 C18 1.402(4) .
C18 C19 1.362(4) .
C18 H18 0.9300 .
C19 C20 1.421(4) .
C11 C10 1.529(4) .
C11 H11A 0.9700 .
C11 H11B 0.9700 .
C10 C9 1.509(4) .
C10 C12 1.531(5) .
C10 C13 1.533(4) .
C12 H12A 0.9600 .
C12 H12B 0.9600 .
C12 H12C 0.9600 .
C9 H9A 0.9700 .
C9 H9B 0.9700 .
C8 C6 1.436(4) .
C8 H8 0.9300 .
C6 C7 1.403(4) .
C6 C5 1.417(4) .
C7 C2 1.416(4) .
C2 C3 1.370(4) .
C3 C4 1.388(4) .
C3 H3 0.9300 .
C4 C5 1.349(4) .
C5 H5 0.9300 .
C1 H1A 0.9600 .
C1 H1B 0.9600 .
C1 H1C 0.9600 .
C13 H13A 0.9600 .
C13 H13B 0.9600 .
C13 H13C 0.9600 .
C14 C15 1.436(4) .
C14 H14 0.9300 .
C15 C20 1.395(4) .
C15 C16 1.422(4) .
C16 H16 0.9300 .
C21 H21A 0.9600 .
C21 H21B 0.9600 .
C21 H21C 0.9600 .
N4 N5 1.150(4) .
N6 N7 1.147(4) .
N7 N8 1.197(4) .

loop_
_smtbx_masks_void_nr
_smtbx_masks_void_average_x
_smtbx_masks_void_average_y
_smtbx_masks_void_average_z
_smtbx_masks_void_volume
_smtbx_masks_void_count_electrons
_smtbx_masks_void_content
1 0.000 0.000 0.000 324 80 ' '
2 1.000 0.500 0.500 324 80 ' '
